data_7041418
loop_
_publ_author_name
'Yang, Yu-Chen'
'Wu, Rui'
'Cai, Yan'
'Zhou, Zhao-Hui'

_publ_section_title
;
 Unusual N-oxide formation in the peroxidation of cobalt(ii)
 ethylenediaminetetraacetates.
;
_journal_issue 4
_journal_name_full 'Dalton transactions (Cambridge, England : 2003)'
_journal_page_first 1290
_journal_page_last 1296
_journal_paper_doi 10.1039/c6dt04346a
_journal_volume 46
_journal_year 2017
_chemical_formula_sum 'C10 H28 Co2 N2 O18'
_chemical_formula_weight 582.20
_chemical_name_systematic
; 
 ? 
;
_space_group_IT_number 2
_symmetry_cell_setting triclinic
_symmetry_space_group_name_Hall '-P 1'
_symmetry_space_group_name_H-M 'P -1'
_atom_sites_solution_hydrogens geom
_atom_sites_solution_primary direct
_atom_sites_solution_secondary difmap
_audit_creation_method SHELXL-97
_audit_update_record
;
2015-02-03 deposited with the CCDC.
2016-12-12 downloaded from the CCDC.
;
_cell_angle_alpha 90.175(7)
_cell_angle_beta 94.401(9)
_cell_angle_gamma 108.143(9)
_cell_formula_units_Z 1
_cell_length_a 7.1110(9)
_cell_length_b 8.3969(7)
_cell_length_c 8.7697(9)
_cell_measurement_temperature 173(2)
_cell_volume 495.94(9)
_computing_structure_refinement 'SHELXL-97 (Sheldrick, 1997)'
_computing_structure_solution 'SHELXS-97 (Sheldrick, 1990)'
_diffrn_ambient_temperature 173(2)
_diffrn_measured_fraction_theta_full 0.993
_diffrn_measured_fraction_theta_max 0.993
_diffrn_radiation_monochromator graphite
_diffrn_radiation_source 'fine-focus sealed tube'
_diffrn_radiation_type MoK\a
_diffrn_radiation_wavelength 0.71073
_diffrn_reflns_av_R_equivalents 0.0284
_diffrn_reflns_av_sigmaI/netI 0.0381
_diffrn_reflns_limit_h_max 9
_diffrn_reflns_limit_h_min -9
_diffrn_reflns_limit_k_max 10
_diffrn_reflns_limit_k_min -10
_diffrn_reflns_limit_l_max 11
_diffrn_reflns_limit_l_min -11
_diffrn_reflns_number 5845
_diffrn_reflns_theta_full 27.49
_diffrn_reflns_theta_max 27.49
_diffrn_reflns_theta_min 2.33
_exptl_absorpt_coefficient_mu 1.770
_exptl_absorpt_correction_T_max 0.8714
_exptl_absorpt_correction_T_min 0.7185
_exptl_crystal_colour red
_exptl_crystal_density_diffrn 1.949
_exptl_crystal_density_method 'not measured'
_exptl_crystal_description needle
_exptl_crystal_F_000 300
_exptl_crystal_size_max 0.20
_exptl_crystal_size_mid 0.10
_exptl_crystal_size_min 0.08
_refine_diff_density_max 0.380
_refine_diff_density_min -0.362
_refine_diff_density_rms 0.070
_refine_ls_extinction_method none
_refine_ls_goodness_of_fit_ref 1.019
_refine_ls_hydrogen_treatment mixed
_refine_ls_matrix_type full
_refine_ls_number_parameters 169
_refine_ls_number_reflns 2256
_refine_ls_number_restraints 12
_refine_ls_restrained_S_all 1.019
_refine_ls_R_factor_all 0.0329
_refine_ls_R_factor_gt 0.0258
_refine_ls_shift/su_max 0.000
_refine_ls_shift/su_mean 0.000
_refine_ls_structure_factor_coef Fsqd
_refine_ls_weighting_details 'calc w=1/[\s^2^(Fo^2^)+(0.0301P)^2^+0.0000P] where P=(Fo^2^+2Fc^2^)/3'
_refine_ls_weighting_scheme calc
_refine_ls_wR_factor_gt 0.0587
_refine_ls_wR_factor_ref 0.0600
_reflns_number_gt 1930
_reflns_number_total 2256
_reflns_threshold_expression >2sigma(I)
_cod_data_source_file c6dt04346a2.cif
_cod_data_source_block sad
_cod_depositor_comments 'Adding full bibliography for 7041415--7041418.cif.'
_cod_original_sg_symbol_H-M P-1
_cod_database_code 7041418

loop_
_symmetry_equiv_pos_as_xyz
'x, y, z'
'-x, -y, -z'

loop_
_atom_site_label
_atom_site_type_symbol
_atom_site_fract_x
_atom_site_fract_y
_atom_site_fract_z
_atom_site_U_iso_or_equiv
_atom_site_adp_type
_atom_site_occupancy
_atom_site_symmetry_multiplicity
_atom_site_calc_flag
_atom_site_refinement_flags
Co1 Co 0.24374(3) 0.28085(3) 0.30423(3) 0.01039(9) Uani 1 1 d .
C1 C 0.5856(3) 0.1020(2) 0.2829(2) 0.0109(4) Uani 1 1 d .
H1A H 0.7074 0.0698 0.2759 0.013 Uiso 1 1 calc R
H1B H 0.4734 -0.0026 0.2884 0.013 Uiso 1 1 calc R
N1 N 0.5506(2) 0.1887(2) 0.13788(17) 0.0094(3) Uani 1 1 d .
O1 O 0.49058(19) 0.28665(18) 0.44983(16) 0.0159(3) Uani 1 1 d .
O2 O 0.73521(19) 0.18921(18) 0.53049(15) 0.0167(3) Uani 1 1 d .
O3 O 0.97695(18) 0.27589(17) 0.17800(16) 0.0136(3) Uani 1 1 d .
O4 O 1.01181(18) 0.54950(16) 0.17133(16) 0.0155(3) Uani 1 1 d .
O5 O 0.35551(17) 0.19873(17) 0.12401(15) 0.0119(3) Uani 1 1 d .
O1W O 0.1409(2) 0.35242(19) 0.51129(17) 0.0197(3) Uani 1 1 d D
H1W1 H 0.0161(13) 0.314(3) 0.519(2) 0.024 Uiso 1 1 d D
H1W2 H 0.199(2) 0.328(3) 0.5920(18) 0.024 Uiso 1 1 d D
O2W O 0.36815(19) 0.53795(17) 0.27287(16) 0.0144(3) Uani 1 1 d D
H2W1 H 0.419(3) 0.590(2) 0.3558(16) 0.017 Uiso 1 1 d D
H2W2 H 0.265(2) 0.563(3) 0.243(2) 0.017 Uiso 1 1 d D
O3W O 0.0852(2) 0.03796(17) 0.35078(16) 0.0165(3) Uani 1 1 d D
H3W1 H 0.012(3) -0.020(2) 0.2779(18) 0.020 Uiso 1 1 d D
H3W2 H 0.135(3) -0.021(2) 0.408(2) 0.020 Uiso 1 1 d D
O4W O -0.1560(2) -0.2013(2) 0.16225(18) 0.0235(3) Uani 1 1 d D
H4W1 H -0.097(3) -0.275(2) 0.156(2) 0.028 Uiso 1 1 d D
H4W2 H -0.213(3) -0.192(3) 0.0768(16) 0.028 Uiso 1 1 d D
C2 C 0.6077(2) 0.2034(2) 0.4307(2) 0.0106(4) Uani 1 1 d .
C3 C 0.6879(2) 0.3665(2) 0.1319(2) 0.0102(4) Uani 1 1 d .
H3A H 0.6482 0.4356 0.2072 0.012 Uiso 1 1 calc R
H3B H 0.6645 0.4089 0.0293 0.012 Uiso 1 1 calc R
C4 C 0.9122(2) 0.3974(2) 0.1625(2) 0.0103(4) Uani 1 1 d .
C5 C 0.5726(2) 0.0887(2) 0.0012(2) 0.0108(4) Uani 1 1 d .
H5A H 0.7101 0.0836 0.0049 0.013 Uiso 1 1 calc R
H5B H 0.5476 0.1449 -0.0938 0.013 Uiso 1 1 calc R

loop_
_atom_site_aniso_label
_atom_site_aniso_U_11
_atom_site_aniso_U_22
_atom_site_aniso_U_33
_atom_site_aniso_U_23
_atom_site_aniso_U_13
_atom_site_aniso_U_12
Co1 0.00843(13) 0.01080(14) 0.01259(14) -0.00203(10) 0.00031(9) 0.00408(9)
C1 0.0113(8) 0.0111(9) 0.0118(9) 0.0008(8) 0.0014(7) 0.0057(7)
N1 0.0076(7) 0.0115(8) 0.0101(8) -0.0013(6) -0.0002(6) 0.0049(6)
O1 0.0147(6) 0.0198(8) 0.0153(7) -0.0061(6) -0.0035(5) 0.0093(6)
O2 0.0146(7) 0.0235(8) 0.0137(7) -0.0007(6) -0.0031(5) 0.0093(6)
O3 0.0105(6) 0.0116(7) 0.0189(7) -0.0009(6) -0.0017(5) 0.0044(5)
O4 0.0116(6) 0.0109(7) 0.0226(8) -0.0001(6) -0.0020(5) 0.0022(5)
O5 0.0051(6) 0.0176(7) 0.0138(7) -0.0036(6) -0.0010(5) 0.0051(5)
O1W 0.0157(7) 0.0230(8) 0.0203(8) -0.0028(7) 0.0045(6) 0.0052(6)
O2W 0.0114(6) 0.0153(7) 0.0164(7) -0.0036(6) -0.0017(5) 0.0047(5)
O3W 0.0183(7) 0.0130(7) 0.0171(8) 0.0012(6) -0.0024(6) 0.0041(6)
O4W 0.0276(8) 0.0231(9) 0.0221(8) -0.0075(7) -0.0100(6) 0.0141(7)
C2 0.0100(8) 0.0102(9) 0.0106(9) 0.0014(7) 0.0017(7) 0.0015(7)
C3 0.0090(8) 0.0077(9) 0.0143(9) -0.0003(7) -0.0001(7) 0.0033(7)
C4 0.0091(8) 0.0149(10) 0.0074(9) 0.0011(7) 0.0000(7) 0.0044(7)
C5 0.0115(9) 0.0118(10) 0.0093(9) -0.0020(7) 0.0020(7) 0.0040(7)

loop_
_atom_type_symbol
_atom_type_description
_atom_type_scat_dispersion_real
_atom_type_scat_dispersion_imag
_atom_type_scat_source
C C 0.0033 0.0016 'International Tables Vol C Tables 4.2.6.8 and 6.1.1.4'
H H 0.0000 0.0000 'International Tables Vol C Tables 4.2.6.8 and 6.1.1.4'
N N 0.0061 0.0033 'International Tables Vol C Tables 4.2.6.8 and 6.1.1.4'
O O 0.0106 0.0060 'International Tables Vol C Tables 4.2.6.8 and 6.1.1.4'
Co Co 0.3494 0.9721 'International Tables Vol C Tables 4.2.6.8 and 6.1.1.4'

loop_
_geom_angle_atom_site_label_1
_geom_angle_atom_site_label_2
_geom_angle_atom_site_label_3
_geom_angle
_geom_angle_site_symmetry_1
_geom_angle_site_symmetry_3
O5 Co1 O3W 90.59(6) . .
O5 Co1 O1 92.09(5) . .
O3W Co1 O1 94.85(6) . .
O5 Co1 O2W 97.59(5) . .
O3W Co1 O2W 170.71(5) . .
O1 Co1 O2W 89.27(5) . .
O5 Co1 O3 93.90(5) . 1_455
O3W Co1 O3 83.27(5) . 1_455
O1 Co1 O3 173.74(5) . 1_455
O2W Co1 O3 91.75(5) . 1_455
O5 Co1 O1W 173.73(5) . .
O3W Co1 O1W 86.43(6) . .
O1 Co1 O1W 82.69(5) . .
O2W Co1 O1W 85.85(6) . .
O3 Co1 O1W 91.23(5) 1_455 .
N1 C1 C2 115.75(15) . .
O5 N1 C5 107.36(12) . .
O5 N1 C3 106.33(13) . .
C5 N1 C3 109.48(13) . .
O5 N1 C1 110.47(13) . .
C5 N1 C1 109.62(14) . .
C3 N1 C1 113.36(13) . .
C2 O1 Co1 125.61(12) . .
C4 O3 Co1 125.35(12) . 1_655
N1 O5 Co1 120.29(10) . .
O2 C2 O1 123.96(18) . .
O2 C2 C1 116.34(16) . .
O1 C2 C1 119.53(15) . .
N1 C3 C4 118.18(14) . .
O3 C4 O4 126.80(16) . .
O3 C4 C3 119.73(16) . .
O4 C4 C3 113.47(15) . .
N1 C5 C5 110.85(18) . 2_655

loop_
_geom_bond_atom_site_label_1
_geom_bond_atom_site_label_2
_geom_bond_distance
_geom_bond_site_symmetry_2
Co1 O5 2.0329(13) .
Co1 O3W 2.0594(14) .
Co1 O1 2.0775(13) .
Co1 O2W 2.0906(14) .
Co1 O3 2.1106(13) 1_455
Co1 O1W 2.1597(15) .
C1 N1 1.510(2) .
C1 C2 1.520(3) .
N1 O5 1.4116(18) .
N1 C5 1.507(2) .
N1 C3 1.512(2) .
O1 C2 1.263(2) .
O2 C2 1.244(2) .
O3 C4 1.247(2) .
O3 Co1 2.1106(13) 1_655
O4 C4 1.251(2) .
C3 C4 1.536(2) .
C5 C5 1.524(3) 2_655
